data_4109439
loop_
_publ_author_name
'Shigeru Yamaguchi'
'Taisuke Katoh'
'Hiroshi Shinokubo'
'Atsuhiro Osuka'

_publ_section_title
;
 Porphyrin Pincer Complexes: Peripherally Cyclometalated Porphyrins and
 Their Catalytic Activities Controlled by Central Metals
;
_journal_name_full 'Journal of the American Chemical Society'
_journal_page_first 6392
_journal_page_last 6393
_journal_paper_doi 10.1021/ja072218s
_journal_volume 129
_journal_year 2007
_chemical_formula_moiety 'C72 H77 Cl N6 Ni Pd, C2.67 H2.51 Cl4 N0.84, 3(C Cl4), C2 H3 N'
_chemical_formula_sum 'C79.67 H82.51 Cl17 N7.84 Ni Pd'
_chemical_formula_weight 1917.58
_chemical_name_systematic
; 
 ? 
;
_space_group_IT_number 14
_symmetry_cell_setting monoclinic
_symmetry_Int_Tables_number 14
_symmetry_space_group_name_Hall '-P 2ybc'
_symmetry_space_group_name_H-M 'P 1 21/c 1'
_atom_sites_solution_hydrogens geom
_atom_sites_solution_primary direct
_atom_sites_solution_secondary difmap
_audit_creation_method SHELXL-97
_cell_angle_alpha 90.00
_cell_angle_beta 91.498(4)
_cell_angle_gamma 90.00
_cell_formula_units_Z 4
_cell_length_a 13.698(3)
_cell_length_b 19.250(3)
_cell_length_c 33.159(6)
_cell_measurement_reflns_used 6630
_cell_measurement_temperature 90(2)
_cell_measurement_theta_max 27.86
_cell_measurement_theta_min 2.12
_cell_volume 8741(3)
_computing_cell_refinement 'Bruker SMART'
_computing_data_collection 'Bruker SMART'
_computing_data_reduction 'Bruker SAINT'
_computing_molecular_graphics 'Bruker SHELXTL'
_computing_publication_material 'Bruker SHELXTL'
_computing_structure_refinement 'SHELXL-97 (Sheldrick, 1997)'
_computing_structure_solution 'SHELXS-97 (Sheldrick, 1990)'
_diffrn_ambient_temperature 90(2)
_diffrn_detector_area_resol_mean 8.366
_diffrn_measured_fraction_theta_full 0.992
_diffrn_measured_fraction_theta_max 0.992
_diffrn_measurement_device_type 'CCD area detector'
_diffrn_measurement_method 'phi and omega scans'
_diffrn_radiation_monochromator graphite
_diffrn_radiation_source 'fine-focus sealed tube'
_diffrn_radiation_type MoK\a
_diffrn_radiation_wavelength 0.71073
_diffrn_reflns_av_R_equivalents 0.0572
_diffrn_reflns_av_sigmaI/netI 0.0689
_diffrn_reflns_limit_h_max 10
_diffrn_reflns_limit_h_min -16
_diffrn_reflns_limit_k_max 22
_diffrn_reflns_limit_k_min -22
_diffrn_reflns_limit_l_max 39
_diffrn_reflns_limit_l_min -37
_diffrn_reflns_number 43280
_diffrn_reflns_theta_full 25.00
_diffrn_reflns_theta_max 25.00
_diffrn_reflns_theta_min 1.22
_exptl_absorpt_coefficient_mu 0.987
_exptl_absorpt_correction_T_max 0.9077
_exptl_absorpt_correction_T_min 0.6380
_exptl_absorpt_correction_type empirical
_exptl_crystal_colour green
_exptl_crystal_density_diffrn 1.457
_exptl_crystal_description prism
_exptl_crystal_F_000 3913
_exptl_crystal_size_max 0.50
_exptl_crystal_size_mid 0.50
_exptl_crystal_size_min 0.10
_refine_diff_density_max 4.028
_refine_diff_density_min -1.263
_refine_diff_density_rms 0.256
_refine_ls_extinction_method none
_refine_ls_goodness_of_fit_ref 1.151
_refine_ls_hydrogen_treatment constr
_refine_ls_matrix_type full
_refine_ls_number_parameters 1086
_refine_ls_number_reflns 15262
_refine_ls_number_restraints 67
_refine_ls_restrained_S_all 1.151
_refine_ls_R_factor_all 0.1184
_refine_ls_R_factor_gt 0.0998
_refine_ls_shift/su_max 0.001
_refine_ls_shift/su_mean 0.000
_refine_ls_structure_factor_coef Fsqd
_refine_ls_weighting_details 'calc w=1/[\s^2^(Fo^2^)+(0.1105P)^2^+116.7033P] where P=(Fo^2^+2Fc^2^)/3'
_refine_ls_weighting_scheme calc
_refine_ls_wR_factor_gt 0.2655
_refine_ls_wR_factor_ref 0.2816
_reflns_number_gt 12303
_reflns_number_total 15262
_reflns_threshold_expression >2sigma(I)
_cod_data_source_file ja072218ssi20070329_083816.cif
_cod_data_source_block 70206yamaguchi
_cod_original_cell_volume 8740(3)
_cod_original_sg_symbol_H-M 'P 21/c'
_cod_database_code 4109439

loop_
_symmetry_equiv_pos_as_xyz
'x, y, z'
'-x, y+1/2, -z+1/2'
'-x, -y, -z'
'x, -y-1/2, z-1/2'

loop_
_atom_site_label
_atom_site_type_symbol
_atom_site_fract_x
_atom_site_fract_y
_atom_site_fract_z
_atom_site_U_iso_or_equiv
_atom_site_adp_type
_atom_site_occupancy
_atom_site_symmetry_multiplicity
_atom_site_calc_flag
_atom_site_refinement_flags
_atom_site_disorder_assembly
_atom_site_disorder_group
C1 C 0.2949(6) 0.5924(4) 1.0254(2) 0.0171(16) Uani 1 1 d U . .
C2 C 0.3573(6) 0.5595(4) 1.0555(2) 0.0182(17) Uani 1 1 d . . .
C3 C 0.3727(6) 0.6075(4) 1.0857(2) 0.0186(17) Uani 1 1 d . . .
H3 H 0.4093 0.6005 1.1101 0.022 Uiso 1 1 calc R . .
C4 C 0.3241(6) 0.6693(4) 1.0736(2) 0.0177(16) Uani 1 1 d . . .
C5 C 0.3167(5) 0.7294(4) 1.0981(2) 0.0152(16) Uani 1 1 d . . .
C6 C 0.2817(5) 0.7921(4) 1.0808(2) 0.0139(15) Uani 1 1 d . . .
C7 C 0.2679(6) 0.8553(4) 1.1031(2) 0.0189(17) Uani 1 1 d . . .
H7 H 0.2704 0.8602 1.1317 0.023 Uiso 1 1 calc R . .
C8 C 0.2508(6) 0.9060(4) 1.0760(2) 0.0167(16) Uani 1 1 d . . .
H8 H 0.2393 0.9536 1.0820 0.020 Uiso 1 1 calc R . .
C9 C 0.2529(5) 0.8754(4) 1.0359(2) 0.0140(16) Uani 1 1 d . . .
C10 C 0.2547(5) 0.9110(4) 0.9998(2) 0.0163(16) Uani 1 1 d . . .
C11 C 0.2498(5) 0.8765(4) 0.9624(2) 0.0146(16) Uani 1 1 d . . .
C12 C 0.2516(6) 0.9111(4) 0.9239(2) 0.0182(16) Uani 1 1 d . . .
H12 H 0.2687 0.9581 0.9190 0.022 Uiso 1 1 calc R . .
C13 C 0.2235(6) 0.8622(4) 0.8958(2) 0.0161(16) Uani 1 1 d . . .
H13 H 0.2172 0.8691 0.8674 0.019 Uiso 1 1 calc R . .
C14 C 0.2053(5) 0.7989(4) 0.9169(2) 0.0154(16) Uani 1 1 d . . .
C15 C 0.1604(6) 0.7406(4) 0.8999(2) 0.0166(16) Uani 1 1 d . . .
C16 C 0.1544(6) 0.6783(4) 0.9221(2) 0.0161(16) Uani 1 1 d . . .
C17 C 0.0975(6) 0.6182(4) 0.9100(2) 0.0196(17) Uani 1 1 d . . .
H17 H 0.0536 0.6149 0.8874 0.024 Uiso 1 1 calc R . .
C18 C 0.1193(6) 0.5676(4) 0.9372(2) 0.0178(16) Uani 1 1 d . . .
C19 C 0.1891(6) 0.5959(4) 0.9664(2) 0.0165(15) Uani 1 1 d U . .
C20 C 0.2422(6) 0.5577(4) 0.9950(2) 0.0145(14) Uani 1 1 d U . .
C21 C 0.3507(6) 0.7268(4) 1.1410(2) 0.0175(16) Uani 1 1 d . . .
C22 C 0.3123(6) 0.6784(4) 1.1678(2) 0.0207(17) Uani 1 1 d . . .
H22 H 0.2628 0.6474 1.1584 0.025 Uiso 1 1 calc R . .
C23 C 0.3447(6) 0.6744(4) 1.2081(3) 0.0239(18) Uani 1 1 d . . .
C24 C 0.4185(7) 0.7205(5) 1.2209(3) 0.027(2) Uani 1 1 d . . .
H24 H 0.4420 0.7180 1.2481 0.033 Uiso 1 1 calc R . .
C25 C 0.4598(7) 0.7709(5) 1.1950(3) 0.0263(19) Uani 1 1 d . . .
C26 C 0.4248(6) 0.7735(4) 1.1555(2) 0.0195(17) Uani 1 1 d . . .
H26 H 0.4507 0.8069 1.1376 0.023 Uiso 1 1 calc R . .
C27 C 0.3056(7) 0.6192(5) 1.2377(3) 0.031(2) Uani 1 1 d . . .
C28 C 0.2893(9) 0.6504(6) 1.2793(3) 0.042(3) Uani 1 1 d . . .
H28A H 0.2541 0.6170 1.2958 0.063 Uiso 1 1 calc R . .
H28B H 0.2508 0.6931 1.2764 0.063 Uiso 1 1 calc R . .
H28C H 0.3526 0.6611 1.2923 0.063 Uiso 1 1 calc R . .
C29 C 0.2073(9) 0.5887(7) 1.2227(4) 0.057(4) Uani 1 1 d . . .
H29A H 0.2145 0.5694 1.1955 0.085 Uiso 1 1 calc R . .
H29B H 0.1577 0.6254 1.2219 0.085 Uiso 1 1 calc R . .
H29C H 0.1872 0.5518 1.2410 0.085 Uiso 1 1 calc R . .
C30 C 0.3806(9) 0.5598(5) 1.2416(3) 0.043(3) Uani 1 1 d . . .
H30A H 0.4415 0.5776 1.2538 0.064 Uiso 1 1 calc R . .
H30B H 0.3935 0.5409 1.2148 0.064 Uiso 1 1 calc R . .
H30C H 0.3546 0.5230 1.2587 0.064 Uiso 1 1 calc R . .
C31 C 0.5380(7) 0.8205(5) 1.2120(3) 0.029(2) Uani 1 1 d . . .
C32 C 0.6218(8) 0.7787(7) 1.2338(4) 0.050(3) Uani 1 1 d . . .
H32A H 0.5958 0.7546 1.2573 0.075 Uiso 1 1 calc R . .
H32B H 0.6736 0.8107 1.2428 0.075 Uiso 1 1 calc R . .
H32C H 0.6484 0.7446 1.2152 0.075 Uiso 1 1 calc R . .
C33 C 0.4916(8) 0.8695(6) 1.2428(3) 0.042(3) Uani 1 1 d . . .
H33A H 0.4434 0.8994 1.2290 0.063 Uiso 1 1 calc R . .
H33B H 0.5425 0.8985 1.2556 0.063 Uiso 1 1 calc R . .
H33C H 0.4594 0.8420 1.2635 0.063 Uiso 1 1 calc R . .
C34 C 0.5832(8) 0.8647(7) 1.1788(3) 0.046(3) Uani 1 1 d . . .
H34A H 0.6198 0.8347 1.1608 0.069 Uiso 1 1 calc R . .
H34B H 0.6276 0.8991 1.1912 0.069 Uiso 1 1 calc R . .
H34C H 0.5313 0.8887 1.1634 0.069 Uiso 1 1 calc R . .
C35 C 0.2550(5) 0.9888(4) 0.9998(2) 0.0135(15) Uani 1 1 d . . .
C36 C 0.3333(6) 1.0268(4) 0.9846(2) 0.0148(16) Uani 1 1 d . . .
H36 H 0.3889 1.0026 0.9753 0.018 Uiso 1 1 calc R . .
C37 C 0.3316(6) 1.0992(4) 0.9828(2) 0.0174(16) Uani 1 1 d . . .
C38 C 0.2497(6) 1.1337(4) 0.9977(2) 0.0187(17) Uani 1 1 d . . .
H38 H 0.2482 1.1830 0.9968 0.022 Uiso 1 1 calc R . .
C39 C 0.1700(6) 1.0987(4) 1.0138(2) 0.0163(16) Uani 1 1 d . . .
C40 C 0.1741(6) 1.0256(4) 1.0145(2) 0.0169(16) Uani 1 1 d . . .
H40 H 0.1210 1.0004 1.0252 0.020 Uiso 1 1 calc R . .
C41 C 0.4173(6) 1.1413(4) 0.9657(3) 0.0193(17) Uani 1 1 d . . .
C42 C 0.4922(6) 1.0948(4) 0.9451(3) 0.0239(18) Uani 1 1 d . . .
H42A H 0.5201 1.0619 0.9648 0.036 Uiso 1 1 calc R . .
H42B H 0.5444 1.1237 0.9344 0.036 Uiso 1 1 calc R . .
H42C H 0.4600 1.0691 0.9230 0.036 Uiso 1 1 calc R . .
C43 C 0.4695(7) 1.1823(6) 1.0002(3) 0.040(3) Uani 1 1 d . . .
H43A H 0.5000 1.1496 1.0194 0.059 Uiso 1 1 calc R . .
H43B H 0.4217 1.2109 1.0142 0.059 Uiso 1 1 calc R . .
H43C H 0.5198 1.2122 0.9890 0.059 Uiso 1 1 calc R . .
C44 C 0.3780(8) 1.1931(5) 0.9337(3) 0.035(2) Uani 1 1 d . . .
H44A H 0.4329 1.2137 0.9195 0.052 Uiso 1 1 calc R . .
H44B H 0.3411 1.2298 0.9469 0.052 Uiso 1 1 calc R . .
H44C H 0.3352 1.1686 0.9143 0.052 Uiso 1 1 calc R . .
C45 C 0.0801(6) 1.1385(4) 1.0278(3) 0.0201(17) Uani 1 1 d . . .
C46 C 0.0100(6) 1.0913(4) 1.0509(3) 0.0224(18) Uani 1 1 d . . .
H46A H -0.0146 1.0545 1.0329 0.034 Uiso 1 1 calc R . .
H46B H -0.0449 1.1189 1.0604 0.034 Uiso 1 1 calc R . .
H46C H 0.0450 1.0704 1.0740 0.034 Uiso 1 1 calc R . .
C47 C 0.0235(7) 1.1684(5) 0.9905(3) 0.032(2) Uani 1 1 d . . .
H47A H 0.0651 1.2016 0.9765 0.048 Uiso 1 1 calc R . .
H47B H -0.0356 1.1920 0.9993 0.048 Uiso 1 1 calc R . .
H47C H 0.0054 1.1304 0.9721 0.048 Uiso 1 1 calc R . .
C48 C 0.1121(7) 1.1991(5) 1.0556(3) 0.032(2) Uani 1 1 d . . .
H48A H 0.1513 1.1810 1.0784 0.048 Uiso 1 1 calc R . .
H48B H 0.0541 1.2226 1.0657 0.048 Uiso 1 1 calc R . .
H48C H 0.1511 1.2322 1.0404 0.048 Uiso 1 1 calc R . .
C49 C 0.1166(6) 0.7436(4) 0.8584(2) 0.0191(17) Uani 1 1 d . . .
C50 C 0.0472(6) 0.7957(4) 0.8477(3) 0.0222(18) Uani 1 1 d . . .
H50 H 0.0312 0.8297 0.8672 0.027 Uiso 1 1 calc R . .
C51 C 0.0022(6) 0.7987(4) 0.8099(3) 0.0238(18) Uani 1 1 d . . .
C52 C 0.0281(7) 0.7479(5) 0.7819(3) 0.029(2) Uani 1 1 d . . .
H52 H -0.0020 0.7493 0.7558 0.035 Uiso 1 1 calc R . .
C53 C 0.0960(7) 0.6952(5) 0.7902(3) 0.027(2) Uani 1 1 d . . .
C54 C 0.1411(7) 0.6938(4) 0.8287(3) 0.0234(18) Uani 1 1 d . . .
H54 H 0.1886 0.6592 0.8349 0.028 Uiso 1 1 calc R . .
C55 C -0.0757(7) 0.8550(6) 0.7986(3) 0.037(2) Uani 1 1 d . . .
C56 C -0.0985(11) 0.9011(8) 0.8342(4) 0.065(4) Uani 1 1 d . . .
H56A H -0.1504 0.9339 0.8264 0.098 Uiso 1 1 calc R . .
H56B H -0.0398 0.9269 0.8427 0.098 Uiso 1 1 calc R . .
H56C H -0.1203 0.8723 0.8567 0.098 Uiso 1 1 calc R . .
C57 C -0.0352(8) 0.8994(6) 0.7645(3) 0.044(3) Uani 1 1 d . . .
H57A H -0.0259 0.8703 0.7407 0.065 Uiso 1 1 calc R . .
H57B H 0.0276 0.9195 0.7733 0.065 Uiso 1 1 calc R . .
H57C H -0.0813 0.9368 0.7578 0.065 Uiso 1 1 calc R . .
C58 C -0.1702(9) 0.8188(7) 0.7833(4) 0.060(4) Uani 1 1 d . . .
H58A H -0.2205 0.8539 0.7775 0.090 Uiso 1 1 calc R . .
H58B H -0.1931 0.7869 0.8040 0.090 Uiso 1 1 calc R . .
H58C H -0.1570 0.7928 0.7586 0.090 Uiso 1 1 calc R . .
C59 C 0.1195(8) 0.6408(5) 0.7577(3) 0.033(2) Uani 1 1 d . . .
C60 C 0.0232(9) 0.6022(6) 0.7464(3) 0.046(3) Uani 1 1 d . . .
H60A H 0.0345 0.5705 0.7238 0.069 Uiso 1 1 calc R . .
H60B H -0.0272 0.6360 0.7385 0.069 Uiso 1 1 calc R . .
H60C H 0.0017 0.5755 0.7697 0.069 Uiso 1 1 calc R . .
C61 C 0.1970(9) 0.5892(6) 0.7724(3) 0.046(3) Uani 1 1 d . . .
H61A H 0.2563 0.6143 0.7808 0.069 Uiso 1 1 calc R . .
H61B H 0.2122 0.5571 0.7504 0.069 Uiso 1 1 calc R . .
H61C H 0.1724 0.5629 0.7953 0.069 Uiso 1 1 calc R . .
C62 C 0.1567(10) 0.6788(6) 0.7199(3) 0.046(3) Uani 1 1 d . . .
H62A H 0.2184 0.7023 0.7266 0.069 Uiso 1 1 calc R . .
H62B H 0.1081 0.7131 0.7107 0.069 Uiso 1 1 calc R . .
H62C H 0.1671 0.6449 0.6983 0.069 Uiso 1 1 calc R . .
C63 C 0.4079(6) 0.4921(4) 1.0493(2) 0.0187(17) Uani 1 1 d . . .
C64 C 0.4902(6) 0.4762(4) 1.0737(3) 0.0246(19) Uani 1 1 d . . .
H64 H 0.5064 0.5039 1.0966 0.030 Uiso 1 1 calc R . .
C65 C 0.5480(7) 0.4191(5) 1.0639(3) 0.029(2) Uani 1 1 d . . .
H65 H 0.6035 0.4070 1.0801 0.034 Uiso 1 1 calc R . .
C66 C 0.5221(7) 0.3802(5) 1.0295(3) 0.032(2) Uani 1 1 d . . .
H66 H 0.5611 0.3420 1.0217 0.039 Uiso 1 1 calc R . .
C67 C 0.4409(6) 0.3976(4) 1.0076(3) 0.0248(19) Uani 1 1 d . . .
H67 H 0.4245 0.3710 0.9843 0.030 Uiso 1 1 calc R . .
C68 C 0.0670(6) 0.5016(4) 0.9418(2) 0.0194(17) Uani 1 1 d . . .
C69 C -0.0208(6) 0.4897(5) 0.9204(3) 0.027(2) Uani 1 1 d . . .
H69 H -0.0424 0.5215 0.9002 0.033 Uiso 1 1 calc R . .
C70 C -0.0768(7) 0.4308(5) 0.9289(3) 0.030(2) Uani 1 1 d . . .
H70 H -0.1357 0.4217 0.9141 0.036 Uiso 1 1 calc R . .
C71 C -0.0454(7) 0.3872(5) 0.9587(3) 0.029(2) Uani 1 1 d . . .
H71 H -0.0836 0.3479 0.9655 0.034 Uiso 1 1 calc R . .
C72 C 0.0423(6) 0.3999(5) 0.9792(3) 0.0264(19) Uani 1 1 d . . .
H72 H 0.0626 0.3694 1.0004 0.032 Uiso 1 1 calc R . .
Cl1 Cl 0.24318(17) 0.32941(10) 0.98902(7) 0.0280(5) Uani 1 1 d . . .
Ni1 Ni 0.24505(7) 0.73477(5) 0.99806(3) 0.0116(2) Uani 1 1 d . . .
Pd1 Pd 0.24174(5) 0.45508(3) 0.992846(19) 0.01802(19) Uani 1 1 d . . .
N1 N 0.2815(5) 0.6619(3) 1.0356(2) 0.0168(14) Uani 1 1 d . . .
N2 N 0.2654(4) 0.8036(3) 1.03999(19) 0.0116(13) Uani 1 1 d . . .
N3 N 0.2281(5) 0.8069(3) 0.95773(19) 0.0143(13) Uani 1 1 d . . .
N4 N 0.2032(5) 0.6665(3) 0.95841(19) 0.0151(13) Uani 1 1 d . . .
N5 N 0.3811(5) 0.4521(4) 1.0176(2) 0.0222(15) Uani 1 1 d . . .
N6 N 0.0998(5) 0.4547(3) 0.9699(2) 0.0195(15) Uani 1 1 d . . .
N1S N 0.1961(18) 0.4835(8) 0.3340(5) 0.080(6) Uani 0.836(5) 1 d P A 1
C1S C 0.1623(14) 0.4602(7) 0.3626(5) 0.058(4) Uani 0.836(5) 1 d P A 1
C2S C 0.1243(19) 0.4300(12) 0.3993(5) 0.082(7) Uani 0.836(5) 1 d P A 1
H2S1 H 0.1787 0.4179 0.4177 0.123 Uiso 0.836(5) 1 calc PR A 1
H2S2 H 0.0869 0.3880 0.3925 0.123 Uiso 0.836(5) 1 calc PR A 1
H2S3 H 0.0817 0.4637 0.4123 0.123 Uiso 0.836(5) 1 calc PR A 1
N2S N 0.6037(10) 0.3114(9) 0.1613(4) 0.087(4) Uani 1 1 d . . .
C3S C 0.5845(9) 0.2784(8) 0.1325(4) 0.055(3) Uani 1 1 d . . .
C4S C 0.5573(9) 0.2411(7) 0.0972(4) 0.054(3) Uani 1 1 d . . .
H4A1 H 0.4900 0.2529 0.0891 0.080 Uiso 1 1 calc R . .
H4A2 H 0.5618 0.1911 0.1026 0.080 Uiso 1 1 calc R . .
H4A3 H 0.6011 0.2533 0.0754 0.080 Uiso 1 1 calc R . .
C1SA C 0.4183(9) 0.0752(7) 0.1427(4) 0.054(3) Uani 1 1 d . . .
Cl1A Cl 0.5438(3) 0.0534(2) 0.13885(14) 0.0766(12) Uani 1 1 d . . .
Cl2A Cl 0.3600(3) 0.00605(19) 0.16761(11) 0.0628(9) Uani 1 1 d . . .
Cl3A Cl 0.3613(3) 0.0877(2) 0.09472(11) 0.0780(12) Uani 1 1 d . . .
Cl4A Cl 0.4086(3) 0.1521(2) 0.17106(12) 0.0699(10) Uani 1 1 d . . .
C1SB C 0.0503(9) 0.2296(7) 0.3665(3) 0.033(3) Uani 0.836(5) 1 d P A 2
Cl1B Cl 0.0033(3) 0.1546(2) 0.34228(10) 0.0516(10) Uani 0.836(5) 1 d P A 2
Cl2B Cl -0.0499(2) 0.2769(2) 0.38560(10) 0.0480(9) Uani 0.836(5) 1 d P A 2
Cl3B Cl 0.13179(19) 0.20739(15) 0.40644(8) 0.0303(7) Uani 0.836(5) 1 d P A 2
Cl4B Cl 0.1138(3) 0.2814(2) 0.33093(9) 0.0444(9) Uani 0.836(5) 1 d P A 2
C1SC C 0.2515(8) 0.3758(6) 0.1362(4) 0.044(3) Uani 1 1 d DU . .
Cl1C Cl 0.1456(3) 0.3512(2) 0.16062(12) 0.0777(12) Uani 1 1 d U B .
Cl2C Cl 0.2455(3) 0.3540(2) 0.08499(10) 0.0573(11) Uani 0.862(5) 1 d P B 3
Cl3C Cl 0.3564(3) 0.3446(2) 0.16033(12) 0.0656(11) Uani 0.862(5) 1 d PU B 3
Cl4C Cl 0.2575(3) 0.47034(17) 0.13673(13) 0.0598(11) Uani 0.862(5) 1 d PU B 3
Cl5C Cl 0.3424(19) 0.4202(13) 0.1585(8) 0.062(4) Uani 0.138(5) 1 d PU B 4
Cl6C Cl 0.306(2) 0.2803(14) 0.1433(9) 0.070(6) Uani 0.138(5) 1 d PU B 4
Cl7C Cl 0.1399(19) 0.3378(19) 0.1214(10) 0.092(4) Uani 0.138(5) 1 d PDU B 4
C1SD C 0.3276(8) 0.4307(6) 0.8449(3) 0.044(3) Uani 1 1 d . . .
Cl1D Cl 0.2372(3) 0.4036(2) 0.81004(14) 0.0874(14) Uani 1 1 d . C .
Cl2D Cl 0.2603(5) 0.4779(5) 0.8780(2) 0.049(3) Uani 0.481(15) 1 d P C 5
Cl3D Cl 0.4136(9) 0.4844(11) 0.8229(4) 0.092(6) Uani 0.481(15) 1 d P C 5
Cl4D Cl 0.3850(10) 0.3596(5) 0.8689(6) 0.096(6) Uani 0.481(15) 1 d P C 5
Cl5D Cl 0.2926(6) 0.4375(6) 0.8961(3) 0.070(4) Uani 0.519(15) 1 d P C 6
Cl6D Cl 0.3788(12) 0.5122(6) 0.8314(5) 0.099(6) Uani 0.519(15) 1 d P C 6
Cl7D Cl 0.4175(6) 0.3678(6) 0.8414(4) 0.084(4) Uani 0.519(15) 1 d P C 6
C1SE C 0.098(6) 0.397(4) 0.362(3) 0.07(3) Uani 0.164(5) 1 d P A 7
Cl1E Cl -0.0187(18) 0.4060(13) 0.3721(7) 0.073(7) Uani 0.164(5) 1 d PU A 7
Cl2E Cl 0.129(2) 0.3297(17) 0.3293(8) 0.079(7) Uani 0.164(5) 1 d PU A 7
Cl3E Cl 0.1777(14) 0.3990(10) 0.4043(6) 0.045(5) Uani 0.164(5) 1 d PU A 7
Cl4E Cl 0.136(3) 0.476(2) 0.3337(12) 0.091(10) Uani 0.164(5) 1 d PU A 7

loop_
_atom_site_aniso_label
_atom_site_aniso_U_11
_atom_site_aniso_U_22
_atom_site_aniso_U_33
_atom_site_aniso_U_23
_atom_site_aniso_U_13
_atom_site_aniso_U_12
C1 0.012(4) 0.016(4) 0.024(4) 0.005(3) 0.004(3) -0.001(3)
C2 0.021(4) 0.008(4) 0.026(4) 0.004(3) 0.002(3) 0.001(3)
C3 0.020(4) 0.012(4) 0.024(4) 0.006(3) 0.004(3) 0.000(3)
C4 0.015(4) 0.015(4) 0.022(4) 0.001(3) 0.001(3) -0.003(3)
C5 0.009(4) 0.013(4) 0.024(4) 0.002(3) 0.005(3) -0.002(3)
C6 0.007(4) 0.017(4) 0.017(4) 0.000(3) 0.004(3) 0.000(3)
C7 0.020(4) 0.022(4) 0.015(4) 0.001(3) 0.000(3) -0.004(3)
C8 0.014(4) 0.014(4) 0.023(4) -0.004(3) 0.003(3) 0.000(3)
C9 0.005(3) 0.011(4) 0.025(4) -0.006(3) -0.004(3) 0.001(3)
C10 0.004(3) 0.017(4) 0.027(4) -0.004(3) 0.000(3) -0.001(3)
C11 0.006(4) 0.016(4) 0.022(4) 0.000(3) -0.001(3) 0.004(3)
C12 0.016(4) 0.013(4) 0.025(4) 0.000(3) 0.001(3) 0.002(3)
C13 0.015(4) 0.015(4) 0.018(4) 0.002(3) 0.002(3) -0.002(3)
C14 0.007(4) 0.018(4) 0.021(4) 0.000(3) 0.006(3) 0.005(3)
C15 0.013(4) 0.014(4) 0.024(4) -0.004(3) 0.006(3) 0.006(3)
C16 0.010(4) 0.015(4) 0.024(4) -0.002(3) 0.005(3) 0.001(3)
C17 0.009(4) 0.026(5) 0.023(4) -0.004(3) 0.000(3) -0.004(3)
C18 0.014(4) 0.012(4) 0.027(4) -0.008(3) 0.006(3) -0.001(3)
C19 0.014(4) 0.007(3) 0.028(4) -0.001(3) 0.007(3) 0.000(3)
C20 0.012(3) 0.006(3) 0.026(4) 0.002(3) 0.004(3) 0.001(3)
C21 0.016(4) 0.014(4) 0.023(4) -0.002(3) 0.001(3) 0.004(3)
C22 0.023(4) 0.012(4) 0.027(4) -0.001(3) 0.006(3) 0.005(3)
C23 0.024(5) 0.019(4) 0.029(5) 0.000(3) 0.005(4) 0.006(4)
C24 0.034(5) 0.027(5) 0.020(4) 0.002(3) 0.000(4) 0.009(4)
C25 0.023(5) 0.026(5) 0.029(5) -0.005(4) 0.001(4) 0.001(4)
C26 0.020(4) 0.012(4) 0.027(4) 0.005(3) 0.006(3) 0.000(3)
C27 0.039(6) 0.029(5) 0.026(5) 0.010(4) 0.010(4) 0.008(4)
C28 0.057(7) 0.032(6) 0.038(6) 0.007(4) 0.016(5) 0.008(5)
C29 0.048(7) 0.077(9) 0.044(7) 0.032(6) -0.005(5) -0.019(6)
C30 0.052(7) 0.026(5) 0.051(6) 0.012(5) 0.017(5) 0.014(5)
C31 0.030(5) 0.030(5) 0.028(5) -0.007(4) -0.003(4) -0.003(4)
C32 0.036(6) 0.054(7) 0.059(7) -0.008(6) -0.015(5) 0.006(5)
C33 0.041(6) 0.049(7) 0.037(6) -0.012(5) 0.004(5) -0.005(5)
C34 0.037(6) 0.070(8) 0.030(5) -0.009(5) -0.002(4) -0.025(6)
C35 0.014(4) 0.009(4) 0.018(4) -0.001(3) -0.001(3) -0.002(3)
C36 0.011(4) 0.014(4) 0.021(4) -0.001(3) 0.002(3) -0.001(3)
C37 0.011(4) 0.019(4) 0.022(4) 0.001(3) 0.001(3) 0.001(3)
C38 0.017(4) 0.018(4) 0.021(4) 0.000(3) 0.001(3) -0.002(3)
C39 0.012(4) 0.016(4) 0.021(4) -0.002(3) -0.002(3) 0.005(3)
C40 0.013(4) 0.017(4) 0.020(4) -0.001(3) 0.001(3) -0.003(3)
C41 0.014(4) 0.014(4) 0.030(4) 0.002(3) 0.007(3) -0.003(3)
C42 0.018(4) 0.018(4) 0.036(5) 0.005(3) 0.008(4) -0.001(3)
C43 0.025(5) 0.043(6) 0.051(6) -0.017(5) 0.012(5) -0.018(5)
C44 0.038(6) 0.023(5) 0.044(6) 0.015(4) 0.022(5) 0.009(4)
C45 0.016(4) 0.016(4) 0.029(4) -0.001(3) 0.004(3) 0.004(3)
C46 0.015(4) 0.020(4) 0.033(5) -0.005(3) 0.008(3) -0.003(3)
C47 0.016(5) 0.034(5) 0.046(6) 0.012(4) 0.005(4) 0.014(4)
C48 0.029(5) 0.015(4) 0.052(6) -0.014(4) 0.019(4) -0.005(4)
C49 0.015(4) 0.017(4) 0.026(4) -0.002(3) 0.002(3) -0.002(3)
C50 0.022(4) 0.018(4) 0.027(4) 0.000(3) 0.004(3) -0.001(3)
C51 0.023(5) 0.014(4) 0.034(5) 0.005(3) 0.001(4) -0.003(3)
C52 0.025(5) 0.031(5) 0.031(5) 0.010(4) -0.007(4) -0.005(4)
C53 0.038(5) 0.017(4) 0.028(5) -0.002(3) 0.005(4) -0.015(4)
C54 0.029(5) 0.016(4) 0.025(4) 0.000(3) 0.002(4) -0.006(4)
C55 0.025(5) 0.039(6) 0.048(6) 0.011(5) -0.007(4) 0.005(4)
C56 0.065(9) 0.078(10) 0.053(8) 0.010(7) -0.012(6) 0.038(8)
C57 0.040(6) 0.043(6) 0.047(6) 0.014(5) -0.007(5) 0.005(5)
C58 0.033(6) 0.065(9) 0.081(9) 0.029(7) -0.017(6) 0.001(6)
C59 0.046(6) 0.026(5) 0.028(5) -0.001(4) -0.002(4) -0.012(4)
C60 0.059(8) 0.035(6) 0.043(6) -0.004(5) -0.005(5) -0.017(5)
C61 0.061(8) 0.041(6) 0.036(6) -0.012(5) 0.011(5) -0.009(5)
C62 0.066(8) 0.042(6) 0.030(5) -0.004(4) 0.015(5) -0.010(6)
C63 0.014(4) 0.011(4) 0.031(4) 0.008(3) 0.007(3) 0.002(3)
C64 0.025(5) 0.010(4) 0.040(5) 0.002(3) 0.000(4) 0.001(3)
C65 0.018(4) 0.020(5) 0.048(6) 0.008(4) -0.002(4) 0.001(4)
C66 0.025(5) 0.021(5) 0.051(6) 0.005(4) 0.012(4) 0.008(4)
C67 0.023(5) 0.016(4) 0.036(5) -0.001(3) 0.011(4) -0.002(3)
C68 0.018(4) 0.013(4) 0.027(4) -0.004(3) 0.005(3) -0.003(3)
C69 0.020(5) 0.024(5) 0.039(5) -0.006(4) 0.003(4) -0.001(4)
C70 0.017(4) 0.025(5) 0.048(6) -0.008(4) 0.004(4) -0.007(4)
C71 0.021(5) 0.017(4) 0.049(6) -0.010(4) 0.015(4) -0.009(4)
C72 0.022(5) 0.019(4) 0.039(5) -0.005(4) 0.009(4) -0.004(4)
Cl1 0.0326(12) 0.0069(9) 0.0445(13) -0.0018(8) -0.0009(10) 0.0002(8)
Ni1 0.0099(5) 0.0076(5) 0.0173(5) 0.0001(4) 0.0005(4) 0.0000(4)
Pd1 0.0185(3) 0.0075(3) 0.0282(4) -0.0013(2) 0.0037(2) -0.0004(2)
N1 0.011(3) 0.012(3) 0.028(4) 0.004(3) 0.003(3) -0.003(3)
N2 0.004(3) 0.005(3) 0.027(3) -0.001(2) 0.005(2) 0.001(2)
N3 0.011(3) 0.010(3) 0.022(3) -0.002(2) 0.001(3) 0.002(2)
N4 0.013(3) 0.012(3) 0.021(3) -0.002(3) 0.002(3) 0.002(3)
N5 0.020(4) 0.018(4) 0.029(4) 0.002(3) 0.004(3) 0.005(3)
N6 0.021(4) 0.004(3) 0.035(4) -0.004(3) 0.011(3) -0.003(3)
N1S 0.136(19) 0.050(9) 0.057(9) -0.005(7) 0.050(11) -0.007(11)
C1S 0.095(13) 0.019(7) 0.058(10) -0.003(6) 0.000(10) 0.000(7)
C2S 0.117(19) 0.097(16) 0.034(9) -0.020(9) 0.016(10) -0.061(15)
N2S 0.074(9) 0.121(13) 0.066(8) -0.020(8) -0.013(7) -0.017(9)
C3S 0.038(7) 0.068(9) 0.059(8) 0.005(7) 0.001(6) -0.006(6)
C4S 0.045(7) 0.053(8) 0.063(8) -0.002(6) 0.006(6) -0.001(6)
C1SA 0.032(6) 0.060(8) 0.071(8) -0.023(6) 0.002(6) -0.009(6)
Cl1A 0.0419(18) 0.075(3) 0.114(3) -0.043(2) 0.0242(19) -0.0113(17)
Cl2A 0.0542(19) 0.063(2) 0.071(2) 0.0124(16) 0.0010(16) 0.0064(16)
Cl3A 0.108(3) 0.070(2) 0.0541(19) 0.0101(16) -0.0177(19) -0.050(2)
Cl4A 0.057(2) 0.065(2) 0.089(3) -0.0368(19) 0.0145(18) 0.0022(17)
C1SB 0.027(6) 0.046(7) 0.027(6) -0.001(5) 0.001(5) 0.008(5)
Cl1B 0.047(2) 0.070(2) 0.0378(17) -0.0080(15) -0.0040(14) -0.0197(17)
Cl2B 0.0260(16) 0.077(3) 0.0408(17) -0.0015(16) -0.0009(13) 0.0115(15)
Cl3B 0.0223(14) 0.0414(16) 0.0270(14) 0.0036(11) -0.0025(10) -0.0022(11)
Cl4B 0.0448(19) 0.054(2) 0.0341(16) 0.0163(14) 0.0016(13) -0.0001(16)
C1SC 0.038(6) 0.038(6) 0.054(6) 0.008(5) -0.006(5) -0.013(5)
Cl1C 0.0454(19) 0.106(3) 0.082(2) 0.044(2) 0.0119(17) -0.0112(19)
Cl2C 0.071(2) 0.065(2) 0.0355(17) -0.0017(15) -0.0062(16) -0.0338(19)
Cl3C 0.053(2) 0.078(3) 0.065(2) 0.024(2) -0.0135(18) 0.0093(19)
Cl4C 0.059(2) 0.0282(17) 0.092(3) -0.0042(16) 0.004(2) -0.0053(15)
Cl5C 0.058(8) 0.058(8) 0.071(8) -0.002(7) -0.002(7) -0.015(7)
Cl6C 0.070(12) 0.053(11) 0.086(12) 0.021(10) 0.007(10) 0.014(10)
Cl7C 0.062(8) 0.118(8) 0.095(8) 0.035(8) 0.005(8) -0.012(8)
C1SD 0.034(6) 0.049(7) 0.049(6) -0.014(5) -0.009(5) 0.009(5)
Cl1D 0.074(3) 0.075(3) 0.110(3) 0.004(2) -0.059(2) -0.013(2)
Cl2D 0.035(3) 0.067(5) 0.045(4) -0.017(4) 0.005(3) -0.002(3)
Cl3D 0.052(6) 0.183(18) 0.042(4) 0.005(7) 0.009(4) -0.037(8)
Cl4D 0.074(8) 0.051(5) 0.159(13) -0.022(6) -0.077(9) 0.027(5)
Cl5D 0.044(4) 0.109(8) 0.057(5) -0.030(5) 0.018(4) -0.032(5)
Cl6D 0.119(11) 0.074(7) 0.101(10) 0.051(6) -0.074(8) -0.061(7)
Cl7D 0.045(4) 0.089(7) 0.118(8) -0.064(6) -0.015(5) 0.025(4)
C1SE 0.07(6) 0.06(5) 0.08(6) -0.02(4) -0.07(5) 0.00(4)
Cl1E 0.068(10) 0.079(10) 0.071(9) -0.009(8) -0.009(8) 0.001(8)
Cl2E 0.077(10) 0.077(10) 0.084(10) -0.021(8) 0.000(8) 0.012(8)
Cl3E 0.042(8) 0.042(8) 0.050(8) -0.003(6) -0.014(6) 0.011(6)
Cl4E 0.093(13) 0.097(13) 0.081(13) 0.010(9) -0.007(9) 0.001(9)

loop_
_atom_type_symbol
_atom_type_description
_atom_type_scat_dispersion_real
_atom_type_scat_dispersion_imag
_atom_type_scat_source
C C 0.0033 0.0016 'International Tables Vol C Tables 4.2.6.8 and 6.1.1.4'
H H 0.0000 0.0000 'International Tables Vol C Tables 4.2.6.8 and 6.1.1.4'
N N 0.0061 0.0033 'International Tables Vol C Tables 4.2.6.8 and 6.1.1.4'
Cl Cl 0.1484 0.1585 'International Tables Vol C Tables 4.2.6.8 and 6.1.1.4'
Ni Ni 0.3393 1.1124 'International Tables Vol C Tables 4.2.6.8 and 6.1.1.4'
Pd Pd -0.9988 1.0072 'International Tables Vol C Tables 4.2.6.8 and 6.1.1.4'

loop_
_geom_angle_atom_site_label_1
_geom_angle_atom_site_label_2
_geom_angle_atom_site_label_3
_geom_angle
N1 C1 C20 124.4(7)
N1 C1 C2 109.5(7)
C20 C1 C2 125.2(7)
C3 C2 C1 106.6(7)
C3 C2 C63 128.5(7)
C1 C2 C63 123.9(7)
C2 C3 C4 107.3(7)
C2 C3 H3 126.4
C4 C3 H3 126.4
N1 C4 C3 110.8(7)
N1 C4 C5 124.8(7)
C3 C4 C5 124.4(7)
C6 C5 C4 119.6(7)
C6 C5 C21 120.8(7)
C4 C5 C21 119.6(7)
N2 C6 C5 125.3(7)
N2 C6 C7 110.4(6)
C5 C6 C7 124.0(7)
C8 C7 C6 107.0(7)
C8 C7 H7 126.5
C6 C7 H7 126.5
C7 C8 C9 108.0(7)
C7 C8 H8 126.0
C9 C8 H8 126.0
C10 C9 N2 124.7(7)
C10 C9 C8 126.3(7)
N2 C9 C8 108.5(7)
C9 C10 C11 122.0(7)
C9 C10 C35 119.7(7)
C11 C10 C35 118.2(7)
N3 C11 C10 124.2(7)
N3 C11 C12 111.0(7)
C10 C11 C12 124.2(7)
C13 C12 C11 105.9(7)
C13 C12 H12 127.0
C11 C12 H12 127.0
C12 C13 C14 107.4(7)
C12 C13 H13 126.3
C14 C13 H13 126.3
N3 C14 C15 124.8(7)
N3 C14 C13 110.2(7)
C15 C14 C13 124.6(7)
C14 C15 C16 120.2(7)
C14 C15 C49 120.5(7)
C16 C15 C49 119.3(7)
N4 C16 C15 124.3(7)
N4 C16 C17 110.8(7)
C15 C16 C17 124.9(7)
C18 C17 C16 106.4(7)
C18 C17 H17 126.8
C16 C17 H17 126.8
C17 C18 C19 107.7(7)
C17 C18 C68 126.3(7)
C19 C18 C68 124.8(7)
C20 C19 N4 124.7(7)
C20 C19 C18 125.6(7)
N4 C19 C18 109.3(7)
C19 C20 C1 119.6(7)
C19 C20 Pd1 120.1(6)
C1 C20 Pd1 120.3(6)
C22 C21 C26 118.8(7)
C22 C21 C5 121.2(7)
C26 C21 C5 120.0(7)
C23 C22 C21 121.9(8)
C23 C22 H22 119.1
C21 C22 H22 119.1
C22 C23 C24 117.5(8)
C22 C23 C27 122.4(8)
C24 C23 C27 120.1(8)
C23 C24 C25 123.0(8)
C23 C24 H24 118.5
C25 C24 H24 118.5
C26 C25 C24 117.5(8)
C26 C25 C31 123.3(8)
C24 C25 C31 119.2(8)
C25 C26 C21 121.3(8)
C25 C26 H26 119.3
C21 C26 H26 119.3
C28 C27 C29 107.2(9)
C28 C27 C30 109.2(8)
C29 C27 C30 108.6(10)
C28 C27 C23 111.3(8)
C29 C27 C23 111.8(8)
C30 C27 C23 108.7(8)
C27 C28 H28A 109.5
C27 C28 H28B 109.5
H28A C28 H28B 109.5
C27 C28 H28C 109.5
H28A C28 H28C 109.5
H28B C28 H28C 109.5
C27 C29 H29A 109.5
C27 C29 H29B 109.5
H29A C29 H29B 109.5
C27 C29 H29C 109.5
H29A C29 H29C 109.5
H29B C29 H29C 109.5
C27 C30 H30A 109.5
C27 C30 H30B 109.5
H30A C30 H30B 109.5
C27 C30 H30C 109.5
H30A C30 H30C 109.5
H30B C30 H30C 109.5
C25 C31 C34 111.9(8)
C25 C31 C33 109.3(8)
C34 C31 C33 108.5(9)
C25 C31 C32 110.3(8)
C34 C31 C32 108.2(9)
C33 C31 C32 108.6(8)
C31 C32 H32A 109.5
C31 C32 H32B 109.5
H32A C32 H32B 109.5
C31 C32 H32C 109.5
H32A C32 H32C 109.5
H32B C32 H32C 109.5
C31 C33 H33A 109.5
C31 C33 H33B 109.5
H33A C33 H33B 109.5
C31 C33 H33C 109.5
H33A C33 H33C 109.5
H33B C33 H33C 109.5
C31 C34 H34A 109.5
C31 C34 H34B 109.5
H34A C34 H34B 109.5
C31 C34 H34C 109.5
H34A C34 H34C 109.5
H34B C34 H34C 109.5
C36 C35 C40 118.5(7)
C36 C35 C10 121.5(7)
C40 C35 C10 120.0(7)
C37 C36 C35 121.6(7)
C37 C36 H36 119.2
C35 C36 H36 119.2
C36 C37 C38 118.0(7)
C36 C37 C41 121.8(7)
C38 C37 C41 120.2(7)
C39 C38 C37 123.0(8)
C39 C38 H38 118.5
C37 C38 H38 118.5
C38 C39 C40 117.2(7)
C38 C39 C45 121.0(7)
C40 C39 C45 121.7(7)
C39 C40 C35 121.7(7)
C39 C40 H40 119.1
C35 C40 H40 119.1
C42 C41 C44 107.2(7)
C42 C41 C37 112.4(7)
C44 C41 C37 109.7(7)
C42 C41 C43 108.9(7)
C44 C41 C43 109.0(8)
C37 C41 C43 109.6(7)
C41 C42 H42A 109.5
C41 C42 H42B 109.5
H42A C42 H42B 109.5
C41 C42 H42C 109.5
H42A C42 H42C 109.5
H42B C42 H42C 109.5
C41 C43 H43A 109.5
C41 C43 H43B 109.5
H43A C43 H43B 109.5
C41 C43 H43C 109.5
H43A C43 H43C 109.5
H43B C43 H43C 109.5
C41 C44 H44A 109.5
C41 C44 H44B 109.5
H44A C44 H44B 109.5
C41 C44 H44C 109.5
H44A C44 H44C 109.5
H44B C44 H44C 109.5
C39 C45 C46 111.8(7)
C39 C45 C48 110.0(7)
C46 C45 C48 108.6(7)
C39 C45 C47 109.3(7)
C46 C45 C47 108.1(7)
C48 C45 C47 109.0(8)
C45 C46 H46A 109.5
C45 C46 H46B 109.5
H46A C46 H46B 109.5
C45 C46 H46C 109.5
H46A C46 H46C 109.5
H46B C46 H46C 109.5
C45 C47 H47A 109.5
C45 C47 H47B 109.5
H47A C47 H47B 109.5
C45 C47 H47C 109.5
H47A C47 H47C 109.5
H47B C47 H47C 109.5
C45 C48 H48A 109.5
C45 C48 H48B 109.5
H48A C48 H48B 109.5
C45 C48 H48C 109.5
H48A C48 H48C 109.5
H48B C48 H48C 109.5
C54 C49 C50 118.2(8)
C54 C49 C15 121.2(7)
C50 C49 C15 120.5(7)
C51 C50 C49 122.3(8)
C51 C50 H50 118.8
C49 C50 H50 118.8
C50 C51 C52 117.1(8)
C50 C51 C55 122.3(8)
C52 C51 C55 120.6(8)
C53 C52 C51 123.7(8)
C53 C52 H52 118.1
C51 C52 H52 118.1
C52 C53 C54 117.9(8)
C52 C53 C59 120.2(8)
C54 C53 C59 121.9(9)
C53 C54 C49 120.7(8)
C53 C54 H54 119.6
C49 C54 H54 119.6
C56 C55 C57 109.5(10)
C56 C55 C58 109.4(11)
C57 C55 C58 109.0(9)
C56 C55 C51 111.9(8)
C57 C55 C51 107.9(8)
C58 C55 C51 109.2(9)
C55 C56 H56A 109.5
C55 C56 H56B 109.5
H56A C56 H56B 109.5
C55 C56 H56C 109.5
H56A C56 H56C 109.5
H56B C56 H56C 109.5
C55 C57 H57A 109.5
C55 C57 H57B 109.5
H57A C57 H57B 109.5
C55 C57 H57C 109.5
H57A C57 H57C 109.5
H57B C57 H57C 109.5
C55 C58 H58A 109.5
C55 C58 H58B 109.5
H58A C58 H58B 109.5
C55 C58 H58C 109.5
H58A C58 H58C 109.5
H58B C58 H58C 109.5
C61 C59 C53 112.0(8)
C61 C59 C62 108.9(9)
C53 C59 C62 109.0(8)
C61 C59 C60 110.1(9)
C53 C59 C60 107.6(9)
C62 C59 C60 109.1(8)
C59 C60 H60A 109.5
C59 C60 H60B 109.5
H60A C60 H60B 109.5
C59 C60 H60C 109.5
H60A C60 H60C 109.5
H60B C60 H60C 109.5
C59 C61 H61A 109.5
C59 C61 H61B 109.5
H61A C61 H61B 109.5
C59 C61 H61C 109.5
H61A C61 H61C 109.5
H61B C61 H61C 109.5
C59 C62 H62A 109.5
C59 C62 H62B 109.5
H62A C62 H62B 109.5
C59 C62 H62C 109.5
H62A C62 H62C 109.5
H62B C62 H62C 109.5
N5 C63 C64 121.5(8)
N5 C63 C2 119.2(7)
C64 C63 C2 118.8(8)
C65 C64 C63 119.3(8)
C65 C64 H64 120.4
C63 C64 H64 120.4
C64 C65 C66 118.4(8)
C64 C65 H65 120.8
C66 C65 H65 120.8
C67 C66 C65 119.4(9)
C67 C66 H66 120.3
C65 C66 H66 120.3
C66 C67 N5 123.0(9)
C66 C67 H67 118.5
N5 C67 H67 118.5
N6 C68 C69 120.1(8)
N6 C68 C18 119.3(7)
C69 C68 C18 120.3(8)
C68 C69 C70 120.0(9)
C68 C69 H69 120.0
C70 C69 H69 120.0
C71 C70 C69 118.7(9)
C71 C70 H70 120.6
C69 C70 H70 120.6
C70 C71 C72 120.1(8)
C70 C71 H71 119.9
C72 C71 H71 119.9
N6 C72 C71 121.7(9)
N6 C72 H72 119.2
C71 C72 H72 119.2
N1 Ni1 N4 90.6(3)
N1 Ni1 N2 90.3(3)
N4 Ni1 N2 170.9(3)
N1 Ni1 N3 171.6(3)
N4 Ni1 N3 89.4(3)
N2 Ni1 N3 91.0(3)
C20 Pd1 N5 90.6(3)
C20 Pd1 N6 91.1(3)
N5 Pd1 N6 177.4(3)
C20 Pd1 Cl1 178.8(2)
N5 Pd1 Cl1 89.1(2)
N6 Pd1 Cl1 89.20(18)
C4 N1 C1 105.4(6)
C4 N1 Ni1 127.4(5)
C1 N1 Ni1 125.1(5)
C6 N2 C9 105.6(6)
C6 N2 Ni1 127.5(5)
C9 N2 Ni1 126.3(5)
C11 N3 C14 105.1(6)
C11 N3 Ni1 126.6(5)
C14 N3 Ni1 127.8(5)
C16 N4 C19 105.0(6)
C16 N4 Ni1 127.4(5)
C19 N4 Ni1 124.9(5)
C63 N5 C67 118.2(7)
C63 N5 Pd1 121.7(5)
C67 N5 Pd1 118.5(6)
C72 N6 C68 119.1(8)
C72 N6 Pd1 117.6(6)
C68 N6 Pd1 122.6(5)
N1S C1S C2S 177(3)
N2S C3S C4S 177.0(16)
C3S C4S H4A1 109.5
C3S C4S H4A2 109.5
H4A1 C4S H4A2 109.5
C3S C4S H4A3 109.5
H4A1 C4S H4A3 109.5
H4A2 C4S H4A3 109.5
Cl4A C1SA Cl2A 109.9(7)
Cl4A C1SA Cl3A 109.2(8)
Cl2A C1SA Cl3A 109.2(6)
Cl4A C1SA Cl1A 108.9(6)
Cl2A C1SA Cl1A 107.7(8)
Cl3A C1SA Cl1A 111.9(7)
Cl3B C1SB Cl1B 111.1(7)
Cl3B C1SB Cl2B 109.7(6)
Cl1B C1SB Cl2B 107.7(7)
Cl3B C1SB Cl4B 108.8(7)
Cl1B C1SB Cl4B 109.5(6)
Cl2B C1SB Cl4B 110.0(7)
Cl5C C1SC Cl3C 51.2(10)
Cl5C C1SC Cl1C 123.6(12)
Cl3C C1SC Cl1C 112.4(6)
Cl5C C1SC Cl2C 124.7(12)
Cl3C C1SC Cl2C 112.5(7)
Cl1C C1SC Cl2C 111.5(6)
Cl5C C1SC Cl7C 166.8(18)
Cl3C C1SC Cl7C 133.6(14)
Cl1C C1SC Cl7C 44.5(12)
Cl2C C1SC Cl7C 67.0(12)
Cl5C C1SC Cl4C 56.7(10)
Cl3C C1SC Cl4C 107.8(6)
Cl1C C1SC Cl4C 107.7(7)
Cl2C C1SC Cl4C 104.4(6)
Cl7C C1SC Cl4C 117.3(14)
Cl5C C1SC Cl6C 98.6(14)
Cl3C C1SC Cl6C 47.5(9)
Cl1C C1SC Cl6C 90.4(10)
Cl2C C1SC Cl6C 84.3(10)
Cl7C C1SC Cl6C 88.1(16)
Cl4C C1SC Cl6C 154.6(11)
Cl7C Cl1C C1SC 68.1(11)
Cl1C Cl7C C1SC 67.4(12)
Cl2D C1SD Cl7D 144.0(9)
Cl2D C1SD Cl3D 109.6(9)
Cl7D C1SD Cl3D 84.1(9)
Cl2D C1SD Cl1D 101.4(6)
Cl7D C1SD Cl1D 103.8(7)
Cl3D C1SD Cl1D 112.0(8)
Cl2D C1SD Cl4D 111.4(9)
Cl7D C1SD Cl4D 34.5(6)
Cl3D C1SD Cl4D 110.6(9)
Cl1D C1SD Cl4D 111.5(7)
Cl2D C1SD Cl6D 85.2(8)
Cl7D C1SD Cl6D 108.3(9)
Cl3D C1SD Cl6D 25.4(6)
Cl1D C1SD Cl6D 111.9(7)
Cl4D C1SD Cl6D 128.7(8)
Cl2D C1SD Cl5D 35.6(4)
Cl7D C1SD Cl5D 108.9(8)
Cl3D C1SD Cl5D 124.0(8)
Cl1D C1SD Cl5D 116.6(7)
Cl4D C1SD Cl5D 75.8(8)
Cl6D C1SD Cl5D 107.0(8)
Cl1E C1SE Cl2E 117(4)
Cl1E C1SE Cl3E 114(6)
Cl2E C1SE Cl3E 111(5)
Cl1E C1SE Cl4E 107(5)
Cl2E C1SE Cl4E 103(6)
Cl3E C1SE Cl4E 102(4)

loop_
_geom_bond_atom_site_label_1
_geom_bond_atom_site_label_2
_geom_bond_distance
C1 N1 1.393(10)
C1 C20 1.395(11)
C1 C2 1.441(11)
C2 C3 1.375(12)
C2 C63 1.487(11)
C3 C4 1.415(11)
C3 H3 0.9500
C4 N1 1.383(10)
C4 C5 1.418(11)
C5 C6 1.415(11)
C5 C21 1.488(11)
C6 N2 1.383(10)
C6 C7 1.440(11)
C7 C8 1.344(12)
C7 H7 0.9500
C8 C9 1.456(11)
C8 H8 0.9500
C9 C10 1.380(11)
C9 N2 1.398(10)
C10 C11 1.406(11)
C10 C35 1.498(11)
C11 N3 1.380(10)
C11 C12 1.441(11)
C12 C13 1.374(11)
C12 H12 0.9500
C13 C14 1.431(11)
C13 H13 0.9500
C14 N3 1.389(10)
C14 C15 1.393(11)
C15 C16 1.411(11)
C15 C49 1.488(11)
C16 N4 1.379(10)
C16 C17 1.446(11)
C17 C18 1.356(12)
C17 H17 0.9500
C18 C19 1.449(11)
C18 C68 1.469(11)
C19 C20 1.390(11)
C19 N4 1.399(10)
C20 Pd1 1.977(7)
C21 C22 1.400(12)
C21 C26 1.429(11)
C22 C23 1.399(12)
C22 H22 0.9500
C23 C24 1.403(13)
C23 C27 1.550(12)
C24 C25 1.424(13)
C24 H24 0.9500
C25 C26 1.385(12)
C25 C31 1.531(12)
C26 H26 0.9500
C27 C28 1.525(14)
C27 C29 1.539(16)
C27 C30 1.541(13)
C28 H28A 0.9800
C28 H28B 0.9800
C28 H28C 0.9800
C29 H29A 0.9800
C29 H29B 0.9800
C29 H29C 0.9800
C30 H30A 0.9800
C30 H30B 0.9800
C30 H30C 0.9800
C31 C34 1.534(15)
C31 C33 1.540(14)
C31 C32 1.564(14)
C32 H32A 0.9800
C32 H32B 0.9800
C32 H32C 0.9800
C33 H33A 0.9800
C33 H33B 0.9800
C33 H33C 0.9800
C34 H34A 0.9800
C34 H34B 0.9800
C34 H34C 0.9800
C35 C36 1.403(11)
C35 C40 1.413(11)
C36 C37 1.396(11)
C36 H36 0.9500
C37 C38 1.404(11)
C37 C41 1.546(11)
C38 C39 1.400(12)
C38 H38 0.9500
C39 C40 1.408(11)
C39 C45 1.534(11)
C40 H40 0.9500
C41 C42 1.536(12)
C41 C44 1.543(12)
C41 C43 1.549(12)
C42 H42A 0.9800
C42 H42B 0.9800
C42 H42C 0.9800
C43 H43A 0.9800
C43 H43B 0.9800
C43 H43C 0.9800
C44 H44A 0.9800
C44 H44B 0.9800
C44 H44C 0.9800
C45 C46 1.540(12)
C45 C48 1.543(12)
C45 C47 1.553(12)
C46 H46A 0.9800
C46 H46B 0.9800
C46 H46C 0.9800
C47 H47A 0.9800
C47 H47B 0.9800
C47 H47C 0.9800
C48 H48A 0.9800
C48 H48B 0.9800
C48 H48C 0.9800
C49 C54 1.420(12)
C49 C50 1.421(12)
C50 C51 1.383(12)
C50 H50 0.9500
C51 C52 1.401(13)
C51 C55 1.559(13)
C52 C53 1.399(14)
C52 H52 0.9500
C53 C54 1.403(12)
C53 C59 1.543(13)
C54 H54 0.9500
C55 C56 1.517(18)
C55 C57 1.533(15)
C55 C58 1.544(16)
C56 H56A 0.9800
C56 H56B 0.9800
C56 H56C 0.9800
C57 H57A 0.9800
C57 H57B 0.9800
C57 H57C 0.9800
C58 H58A 0.9800
C58 H58B 0.9800
C58 H58C 0.9800
C59 C61 1.526(16)
C59 C62 1.548(14)
C59 C60 1.551(14)
C60 H60A 0.9800
C60 H60B 0.9800
C60 H60C 0.9800
C61 H61A 0.9800
C61 H61B 0.9800
C61 H61C 0.9800
C62 H62A 0.9800
C62 H62B 0.9800
C62 H62C 0.9800
C63 N5 1.346(11)
C63 C64 1.404(12)
C64 C65 1.397(13)
C64 H64 0.9500
C65 C66 1.400(14)
C65 H65 0.9500
C66 C67 1.354(13)
C66 H66 0.9500
C67 N5 1.377(11)
C67 H67 0.9500
C68 N6 1.365(11)
C68 C69 1.397(12)
C69 C70 1.401(13)
C69 H69 0.9500
C70 C71 1.359(14)
C70 H70 0.9500
C71 C72 1.387(13)
C71 H71 0.9500
C72 N6 1.358(11)
C72 H72 0.9500
Cl1 Pd1 2.423(2)
Ni1 N1 1.933(7)
Ni1 N4 1.935(6)
Ni1 N2 1.936(6)
Ni1 N3 1.938(6)
Pd1 N5 2.059(7)
Pd1 N6 2.070(7)
N1S C1S 1.16(2)
C1S C2S 1.46(2)
C2S H2S1 0.9800
C2S H2S2 0.9800
C2S H2S3 0.9800
N2S C3S 1.172(18)
C3S C4S 1.415(18)
C4S H4A1 0.9800
C4S H4A2 0.9800
C4S H4A3 0.9800
C1SA Cl4A 1.761(13)
C1SA Cl2A 1.769(14)
C1SA Cl3A 1.769(14)
C1SA Cl1A 1.778(13)
C1SB Cl3B 1.761(11)
C1SB Cl1B 1.765(13)
C1SB Cl2B 1.778(12)
C1SB Cl4B 1.789(13)
C1SC Cl5C 1.67(3)
C1SC Cl3C 1.733(12)
C1SC Cl1C 1.745(12)
C1SC Cl2C 1.749(12)
C1SC Cl7C 1.75(2)
C1SC Cl4C 1.822(12)
C1SC Cl6C 1.99(3)
Cl1C Cl7C 1.33(3)
C1SD Cl2D 1.712(13)
C1SD Cl7D 1.733(13)
C1SD Cl3D 1.741(19)
C1SD Cl1D 1.752(11)
C1SD Cl4D 1.758(14)
C1SD Cl6D 1.779(16)
C1SD Cl5D 1.781(14)
C1SE Cl1E 1.66(10)
C1SE Cl2E 1.74(9)
C1SE Cl3E 1.76(6)
C1SE Cl4E 1.87(11)
